data_2214274
loop_
_publ_author_name
'Kropid\/lowska, Anna'
'Janczak, Jan'
'Go\/laszewska, Jolanta'
'Becker, Barbara'

_publ_section_title
;Chlorido(1-pyrrolidinecarbodithioato-\k^2^<i>S</i>,<i>S</i>')(triphenylphosphine-\k<i>P</i>)nickel(II)
 chloroform hemisolvate
;
_journal_coeditor_code IM2018
_journal_issue 7
_journal_name_full 'Acta Crystallographica Section E'
_journal_page_first m1947
_journal_page_last m1947
_journal_paper_doi 10.1107/S1600536807027791
_journal_volume 63
_journal_year 2007
_chemical_formula_iupac '[Ni (C5 H8 N S2) Cl (C18 H15 P)], 0.5C H Cl3'
_chemical_formula_moiety 'C23 H23 Cl N Ni P S2, 0.5(C H Cl3)'
_chemical_formula_sum 'C47 H47 Cl5 N2 Ni2 P2 S4'
_chemical_formula_weight 1124.72
_chemical_name_systematic
;
Chlorido(1-pyrrolidinecarbodithioato-\k^2^S,S')(triphenylphosphine-
\kP)nickel(II) chloroform hemisolvate
;
_space_group_IT_number 2
_symmetry_cell_setting triclinic
_symmetry_space_group_name_Hall '-P 1'
_symmetry_space_group_name_H-M 'P -1'
_atom_sites_solution_hydrogens geom
_atom_sites_solution_primary direct
_atom_sites_solution_secondary difmap
_audit_creation_method SHELXL-97
_cell_angle_alpha 90.37(2)
_cell_angle_beta 91.21(2)
_cell_angle_gamma 117.39(2)
_cell_formula_units_Z 1
_cell_length_a 9.713(2)
_cell_length_b 10.076(2)
_cell_length_c 14.509(3)
_cell_measurement_reflns_used 876
_cell_measurement_temperature 295(2)
_cell_measurement_theta_max 27.99
_cell_measurement_theta_min 2.72
_cell_volume 1260.3(5)
_computing_cell_refinement 'CrysAlis CCD'
_computing_data_collection 'CrysAlis CCD (Oxford Diffraction, 2005)'
_computing_data_reduction 'CrysAlis RED (Oxford Diffraction, 2005)'
_computing_molecular_graphics 'ORTEP-3 for Windows (Farrugia, 1997)'
_computing_publication_material SHELXL97
_computing_structure_refinement 'SHELXL97 (Sheldrick, 1997)'
_computing_structure_solution 'SHELXS97 (Sheldrick, 1997)'
_diffrn_ambient_temperature 295(2)
_diffrn_detector_area_resol_mean '1024x1024 with blocks 2x2'
_diffrn_measured_fraction_theta_full 0.994
_diffrn_measured_fraction_theta_max 0.994
_diffrn_measurement_device_type 'Kuma KM-4 with CCD area detector'
_diffrn_measurement_method \w
_diffrn_radiation_monochromator graphite
_diffrn_radiation_source 'fine-focus sealed tube'
_diffrn_radiation_type MoK\a
_diffrn_radiation_wavelength 0.71073
_diffrn_reflns_av_R_equivalents 0.0498
_diffrn_reflns_av_sigmaI/netI 0.0988
_diffrn_reflns_limit_h_max 12
_diffrn_reflns_limit_h_min -12
_diffrn_reflns_limit_k_max 10
_diffrn_reflns_limit_k_min -13
_diffrn_reflns_limit_l_max 19
_diffrn_reflns_limit_l_min -18
_diffrn_reflns_number 16395
_diffrn_reflns_theta_full 27.99
_diffrn_reflns_theta_max 27.99
_diffrn_reflns_theta_min 2.72
_exptl_absorpt_coefficient_mu 1.276
_exptl_absorpt_correction_T_max 0.799
_exptl_absorpt_correction_T_min 0.741
_exptl_absorpt_correction_type analytical
_exptl_absorpt_process_details '(face-indexed) (SHELXTL; Sheldrick, 1990)'
_exptl_crystal_colour purple
_exptl_crystal_density_diffrn 1.482
_exptl_crystal_density_meas 1.48
_exptl_crystal_density_method floatation
_exptl_crystal_description paralellepiped
_exptl_crystal_F_000 578
_exptl_crystal_size_max 0.25
_exptl_crystal_size_mid 0.22
_exptl_crystal_size_min 0.18
_refine_diff_density_max 0.481
_refine_diff_density_min -0.507
_refine_ls_extinction_method none
_refine_ls_goodness_of_fit_ref 1.012
_refine_ls_hydrogen_treatment constr
_refine_ls_matrix_type full
_refine_ls_number_parameters 286
_refine_ls_number_reflns 6060
_refine_ls_number_restraints 6
_refine_ls_restrained_S_all 1.0012
_refine_ls_R_factor_all 0.1597
_refine_ls_R_factor_gt 0.0577
_refine_ls_shift/su_max 0.006
_refine_ls_shift/su_mean 0.001
_refine_ls_structure_factor_coef Fsqd
_refine_ls_weighting_details 'calc w=1/[\s^2^(Fo^2^)+(0.0351P)^2^] where P=(Fo^2^+2Fc^2^)/3'
_refine_ls_weighting_scheme calc
_refine_ls_wR_factor_gt 0.1072
_refine_ls_wR_factor_ref 0.1190
_reflns_number_gt 3417
_reflns_number_total 6060
_reflns_threshold_expression I>2\s(I)
_cod_data_source_file im2018.cif
_cod_data_source_block I
_cod_database_code 2214274
_cod_database_fobs_code 2214274

loop_
_symmetry_equiv_pos_as_xyz
'x, y, z'
'-x, -y, -z'

loop_
_atom_site_type_symbol
_atom_site_label
_atom_site_fract_x
_atom_site_fract_y
_atom_site_fract_z
_atom_site_U_iso_or_equiv
_atom_site_adp_type
_atom_site_calc_flag
_atom_site_refinement_flags
_atom_site_occupancy
Cl Cl4 0.11616(10) 0.13720(11) 0.28665(7) 0.0926(4) Uani d . 1
Ni Ni 0.36198(4) 0.29476(4) 0.28472(3) 0.05004(11) Uani d . 1
S S1 0.33333(9) 0.44183(9) 0.38849(6) 0.0619(3) Uani d . 1
S S2 0.59132(9) 0.48808(9) 0.28702(6) 0.0633(3) Uani d . 1
C C1 0.5177(3) 0.5698(3) 0.36361(19) 0.0538(9) Uani d . 1
N N1 0.5905(3) 0.7057(3) 0.39337(17) 0.0562(8) Uani d . 1
C C2 0.5209(4) 0.7713(3) 0.4563(2) 0.0702(11) Uani d . 1
H H2A 0.4920 0.7164 0.5133 0.105 Uiso calc R 1
H H2B 0.4297 0.7717 0.4280 0.105 Uiso calc R 1
C C3 0.6481(4) 0.9290(4) 0.4737(3) 0.1076(17) Uani d . 1
H H3A 0.6210 1.0002 0.4442 0.161 Uiso calc R 1
H H3B 0.6629 0.9515 0.5393 0.161 Uiso calc R 1
C C4 0.7866(5) 0.9375(5) 0.4359(4) 0.109(2) Uani d . 1
H H4A 0.8544 0.9355 0.4853 0.163 Uiso calc R 1
H H4B 0.8408 1.0309 0.4037 0.163 Uiso calc R 1
C C5 0.7491(4) 0.8119(4) 0.3719(3) 0.0829(13) Uani d . 1
H H5A 0.7556 0.8435 0.3084 0.124 Uiso calc R 1
H H5B 0.8189 0.7684 0.3818 0.124 Uiso calc R 1
P P1 0.41303(8) 0.16922(8) 0.17730(5) 0.0439(2) Uani d . 1
C C11 0.3175(3) 0.1762(3) 0.07035(19) 0.0436(8) Uani d . 1
C C12 0.3251(3) 0.3130(3) 0.0462(2) 0.0630(10) Uani d . 1
H H12 0.3753 0.3959 0.0853 0.076 Uiso calc R 1
C C13 0.2575(4) 0.3253(4) -0.0365(2) 0.0738(11) Uani d . 1
H H13 0.2654 0.4174 -0.0533 0.089 Uiso calc R 1
C C14 0.1803(3) 0.2046(4) -0.0929(2) 0.0673(11) Uani d . 1
H H14 0.1322 0.2133 -0.1470 0.081 Uiso calc R 1
C C15 0.1729(3) 0.0681(3) -0.0701(2) 0.0623(11) Uani d . 1
H H15 0.1223 -0.0143 -0.1096 0.075 Uiso calc R 1
C C16 0.2407(3) 0.0552(3) 0.0110(2) 0.0588(10) Uani d . 1
H H16 0.2348 -0.0367 0.0262 0.071 Uiso calc R 1
C C21 0.3574(3) -0.0297(3) 0.1936(2) 0.0686(9) Uani d . 1
C C22 0.2114(4) -0.1258(4) 0.2214(3) 0.0904(14) Uani d . 1
H H22 0.1417 -0.0890 0.2340 0.109 Uiso calc R 1
C C23 0.1652(5) -0.2791(4) 0.2311(3) 0.0955(17) Uani d . 1
H H23 0.0650 -0.3442 0.2483 0.127 Uiso calc R 1
C C24 0.2698(4) -0.3304(4) 0.2147(3) 0.0820(13) Uani d . 1
H H24 0.2417 -0.4311 0.2227 0.098 Uiso calc R 1
C C25 0.4138(4) -0.2375(3) 0.1870(2) 0.0745(11) Uani d . 1
H H25 0.4831 -0.2748 0.1746 0.089 Uiso calc R 1
C C26 0.4585(4) -0.0872(3) 0.1769(2) 0.0614(10) Uani d . 1
H H26 0.5586 -0.0239 0.1586 0.074 Uiso calc R 1
C C31 0.6157(3) 0.2440(3) 0.14972(19) 0.0426(8) Uani d . 1
C C32 0.7206(3) 0.2612(3) 0.2213(2) 0.0549(9) Uani d . 1
H H32 0.6872 0.2443 0.2817 0.066 Uiso calc R 1
C C33 0.8749(3) 0.3035(3) 0.2029(3) 0.0695(11) Uani d . 1
H H33 0.9440 0.3112 0.2505 0.083 Uiso calc R 1
C C34 0.9246(4) 0.3338(3) 0.1144(2) 0.0686(11) Uani d . 1
H H34 1.0283 0.3636 0.1026 0.082 Uiso calc R 1
C C35 0.8257(4) 0.3211(3) 0.0435(2) 0.0664(11) Uani d . 1
H H35 0.8612 0.3434 -0.0163 0.080 Uiso calc R 1
C C36 0.67116(16) 0.27453(16) 0.06166(10) 0.0518(9) Uani d . 1
H H36 0.6026 0.2635 0.0130 0.062 Uiso calc R 1
Cl Cl1 0.12808(9) 0.52365(14) 0.58149(7) 0.1235(10) Uani d PRD 0.50
Cl Cl2 -0.11177(9) 0.34498(14) 0.45802(7) 0.1810(16) Uani d PRD 0.50
Cl Cl3 0.02592(9) 0.65936(14) 0.44795(7) 0.1659(18) Uani d PRD 0.50
C C37 0.05796(9) 0.50814(14) 0.46966(7) 0.143(5) Uani d PRD 0.50
H H37 0.1324 0.5067 0.4278 0.207 Uiso d PD 0.50

loop_
_atom_site_aniso_label
_atom_site_aniso_U_11
_atom_site_aniso_U_22
_atom_site_aniso_U_33
_atom_site_aniso_U_12
_atom_site_aniso_U_13
_atom_site_aniso_U_23
Cl4 0.0502(5) 0.1054(7) 0.1103(8) 0.0253(5) 0.0148(5) -0.0215(6)
Ni 0.04922(18) 0.0602(2) 0.0474(2) 0.03066(15) 0.00490(18) 0.00314(17)
S1 0.0667(4) 0.0665(5) 0.0618(5) 0.0378(4) 0.0182(4) 0.0040(4)
S2 0.0594(4) 0.0589(4) 0.0717(6) 0.0267(4) 0.0177(4) -0.0071(4)
C1 0.0638(16) 0.0658(17) 0.0437(17) 0.0397(13) 0.0075(15) 0.0105(14)
N1 0.0593(13) 0.0519(13) 0.0588(16) 0.0264(11) 0.0103(13) -0.0072(12)
C2 0.089(2) 0.0697(18) 0.066(2) 0.0492(15) 0.0069(19) -0.0092(17)
C3 0.099(3) 0.077(2) 0.137(4) 0.033(2) 0.009(3) -0.040(3)
C4 0.097(3) 0.088(3) 0.100(5) 0.021(3) 0.011(4) -0.041(3)
C5 0.074(2) 0.069(2) 0.093(3) 0.0221(19) 0.018(2) -0.015(2)
P1 0.0406(4) 0.0461(4) 0.0462(5) 0.0211(3) 0.0014(4) 0.0024(4)
C11 0.0477(13) 0.0398(13) 0.0473(17) 0.0234(11) 0.0050(14) 0.0080(13)
C12 0.0791(19) 0.0551(17) 0.061(2) 0.0369(15) -0.0110(18) -0.0067(16)
C13 0.092(2) 0.0659(19) 0.073(2) 0.0442(17) -0.004(2) 0.0112(18)
C14 0.0557(17) 0.088(2) 0.060(2) 0.0352(16) -0.0135(17) 0.0069(18)
C15 0.0595(19) 0.0636(19) 0.0527(19) 0.0196(16) -0.0157(17) -0.0104(16)
C16 0.0646(18) 0.0550(17) 0.057(2) 0.0276(14) 0.0001(17) -0.0002(15)
C21 0.0743(15) 0.0629(15) 0.0697(18) 0.0135(12) -0.0012(15) -0.0007(14)
C22 0.067(2) 0.065(2) 0.128(3) 0.0201(19) 0.024(2) 0.017(2)
C23 0.083(3) 0.062(2) 0.118(4) 0.013(2) 0.017(3) 0.020(3)
C24 0.090(3) 0.0528(19) 0.092(3) 0.0238(18) -0.019(2) 0.0194(19)
C25 0.0838(19) 0.0535(17) 0.100(3) 0.0443(14) -0.022(2) 0.0027(18)
C26 0.0631(19) 0.0474(17) 0.071(2) 0.0230(15) 0.0043(18) 0.0076(16)
C31 0.0401(13) 0.0333(13) 0.0523(18) 0.0149(11) 0.0055(14) 0.0033(13)
C32 0.0430(14) 0.0623(17) 0.062(2) 0.0268(13) 0.0016(16) -0.0041(16)
C33 0.0470(17) 0.068(2) 0.090(3) 0.0244(15) -0.0150(19) -0.0247(19)
C34 0.0484(17) 0.0573(18) 0.093(3) 0.0183(14) 0.0086(19) -0.0264(19)
C35 0.0627(19) 0.0535(18) 0.073(2) 0.0175(16) 0.0182(19) -0.0055(17)
C36 0.0501(16) 0.0440(15) 0.0590(19) 0.0196(13) 0.0050(16) 0.0014(14)
Cl1 0.0964(16) 0.181(2) 0.0792(15) 0.0526(16) -0.0068(13) -0.0183(15)
Cl2 0.125(2) 0.195(3) 0.172(3) 0.033(2) -0.032(2) -0.089(2)
Cl3 0.176(3) 0.165(3) 0.176(5) 0.105(2) 0.013(3) 0.074(3)
C37 0.146(9) 0.103(6) 0.173(10) 0.055(6) -0.073(7) -0.021(6)

loop_
_atom_type_symbol
_atom_type_description
_atom_type_scat_dispersion_real
_atom_type_scat_dispersion_imag
_atom_type_scat_source
C C 0.0033 0.0016 'International Tables Vol C Tables 4.2.6.8 and 6.1.1.4'
H H 0.0000 0.0000 'International Tables Vol C Tables 4.2.6.8 and 6.1.1.4'
N N 0.0061 0.0033 'International Tables Vol C Tables 4.2.6.8 and 6.1.1.4'
P P 0.1023 0.0942 'International Tables Vol C Tables 4.2.6.8 and 6.1.1.4'
S S 0.1246 0.1234 'International Tables Vol C Tables 4.2.6.8 and 6.1.1.4'
Cl Cl 0.1484 0.1585 'International Tables Vol C Tables 4.2.6.8 and 6.1.1.4'
Ni Ni 0.3393 1.1124 'International Tables Vol C Tables 4.2.6.8 and 6.1.1.4'

loop_
_geom_angle_atom_site_label_1
_geom_angle_atom_site_label_2
_geom_angle_atom_site_label_3
_geom_angle
Cl4 Ni S2 167.86(5)
Cl4 Ni P1 94.09(4)
S2 Ni P1 95.56(4)
Cl4 Ni S1 91.55(4)
S2 Ni S1 78.57(4)
P1 Ni S1 173.95(3)
C1 S1 Ni 86.07(11)
C1 S2 Ni 86.62(10)
N1 C1 S1 126.9(3)
N1 C1 S2 124.6(2)
S1 C1 S2 108.46(16)
C1 N1 C5 125.7(3)
C1 N1 C2 122.5(2)
C5 N1 C2 111.9(2)
N1 C2 C3 103.6(3)
N1 C2 H2A 111.0
C3 C2 H2A 111.0
N1 C2 H2B 111.0
C3 C2 H2B 111.0
H2A C2 H2B 109.0
C4 C3 C2 107.4(3)
C4 C3 H3A 110.2
C2 C3 H3A 110.2
C4 C3 H3B 110.2
C2 C3 H3B 110.2
H3A C3 H3B 108.5
C3 C4 C5 110.3(3)
C3 C4 H4A 109.6
C5 C4 H4A 109.6
C3 C4 H4B 109.6
C5 C4 H4B 109.6
H4A C4 H4B 108.1
N1 C5 C4 104.0(3)
N1 C5 H5A 110.9
C4 C5 H5A 110.9
N1 C5 H5B 110.9
C4 C5 H5B 110.9
H5A C5 H5B 109.0
C31 P1 C11 104.79(13)
C31 P1 C21 101.92(13)
C11 P1 C21 105.22(13)
C31 P1 Ni 115.11(9)
C11 P1 Ni 108.83(10)
C21 P1 Ni 119.61(10)
C16 C11 C12 118.6(3)
C16 C11 P1 124.0(2)
C12 C11 P1 117.4(2)
C13 C12 C11 119.7(3)
C13 C12 H12 120.2
C11 C12 H12 120.2
C14 C13 C12 120.7(3)
C14 C13 H13 119.6
C12 C13 H13 119.6
C13 C14 C15 120.1(3)
C13 C14 H14 119.9
C15 C14 H14 119.9
C16 C15 C14 119.6(3)
C16 C15 H15 120.2
C14 C15 H15 120.2
C15 C16 C11 121.2(3)
C15 C16 H16 119.4
C11 C16 H16 119.4
C22 C21 C26 118.0(3)
C22 C21 P1 120.4(3)
C26 C21 P1 121.6(2)
C21 C22 C23 121.2(4)
C21 C22 H22 119.4
C23 C22 H22 119.4
C24 C23 C22 118.5(3)
C24 C23 H23 120.7
C22 C23 H23 120.7
C25 C24 C23 121.0(3)
C25 C24 H24 119.5
C23 C24 H24 119.5
C24 C25 C26 120.2(4)
C24 C25 H25 119.9
C26 C25 H25 119.9
C21 C26 C25 121.0(3)
C21 C26 H26 119.5
C25 C26 H26 119.5
C36 C31 C32 117.9(2)
C36 C31 P1 124.15(18)
C32 C31 P1 117.8(2)
C33 C32 C31 120.5(3)
C33 C32 H32 119.8
C31 C32 H32 119.8
C34 C33 C32 119.5(3)
C34 C33 H33 120.2
C32 C33 H33 120.2
C35 C34 C33 121.4(3)
C35 C34 H34 119.3
C33 C34 H34 119.3
C34 C35 C36 118.9(3)
C34 C35 H35 120.6
C36 C35 H35 120.6
C31 C36 C35 121.8(2)
C31 C36 H36 119.1
C35 C36 H36 119.1
Cl2 C37 Cl3 110.5(2)
Cl2 C37 Cl1 108.6(2)
Cl3 C37 Cl1 108.5(2)
Cl2 C37 H37 109.7
Cl3 C37 H37 109.7
Cl1 C37 H37 109.8

loop_
_geom_bond_atom_site_label_1
_geom_bond_atom_site_label_2
_geom_bond_distance
Cl4 Ni 2.1763(11)
Ni S2 2.1820(11)
Ni P1 2.2045(10)
Ni S1 2.2155(11)
S1 C1 1.705(3)
S2 C1 1.727(3)
C1 N1 1.285(3)
N1 C5 1.456(4)
N1 C2 1.470(4)
C2 C3 1.518(4)
C2 H2A 0.9700
C2 H2B 0.9700
C3 C4 1.425(6)
C3 H3A 0.9700
C3 H3B 0.9700
C4 C5 1.466(5)
C4 H4A 0.9700
C4 H4B 0.9700
C5 H5A 0.9700
C5 H5B 0.9700
P1 C31 1.811(3)
P1 C11 1.811(3)
P1 C21 1.839(3)
C11 C16 1.379(4)
C11 C12 1.394(4)
C12 C13 1.390(4)
C12 H12 0.9300
C13 C14 1.353(4)
C13 H13 0.9300
C14 C15 1.385(4)
C14 H14 0.9300
C15 C16 1.371(4)
C15 H15 0.9300
C16 H16 0.9300
C21 C22 1.368(4)
C21 C26 1.375(4)
C22 C23 1.408(5)
C22 H22 0.9300
C23 C24 1.359(6)
C23 H23 0.9300
C24 C25 1.347(5)
C24 H24 0.9300
C25 C26 1.381(4)
C25 H25 0.9300
C26 H26 0.9300
C31 C36 1.378(3)
C31 C32 1.391(4)
C32 C33 1.387(4)
C32 H32 0.9300
C33 C34 1.367(5)
C33 H33 0.9300
C34 C35 1.357(5)
C34 H34 0.9300
C35 C36 1.385(3)
C35 H35 0.9300
C36 H36 0.9300
Cl1 C37 1.7244
Cl2 C37 1.7146
Cl3 C37 1.7193
C37 H37 0.9600

loop_
_geom_hbond_atom_site_label_D
_geom_hbond_atom_site_label_H
_geom_hbond_atom_site_label_A
_geom_hbond_distance_DH
_geom_hbond_distance_HA
_geom_hbond_distance_DA
_geom_hbond_angle_DHA
_geom_hbond_publ_flag
C37 H37 S1 0.96 2.40 3.2800(10) 151.6 y
